data_4064773
loop_
_publ_author_name
'Ginzburg, Yakov'
'Anaby, Aviel'
'Vidavsky, Yuval'
'Diesendruck, Charles E.'
'Ben-Asuly, Amos'
'Goldberg, Israel'
'Lemcoff, N. Gabriel'

_publ_section_title
;
 Widening the Latency Gap in Chelated Ruthenium Olefin Metathesis
 Catalysts
;
_journal_issue 12
_journal_name_full Organometallics
_journal_page_first 3430
_journal_paper_doi 10.1021/om200323c
_journal_volume 30
_journal_year 2011
_chemical_formula_moiety 'C29 H31 Cl2 F3 N2 Ru S'
_chemical_formula_sum 'C29 H31 Cl2 F3 N2 Ru S'
_chemical_formula_weight 668.59
_chemical_name_systematic
; 
 ? 
;
_space_group_IT_number 14
_symmetry_cell_setting monoclinic
_symmetry_space_group_name_Hall '-P 2yn'
_symmetry_space_group_name_H-M 'P 1 21/n 1'
_atom_sites_solution_hydrogens geom
_atom_sites_solution_primary direct
_atom_sites_solution_secondary difmap
_audit_creation_method SHELXL-97
_cell_angle_alpha 90.00
_cell_angle_beta 95.2562(7)
_cell_angle_gamma 90.00
_cell_formula_units_Z 12
_cell_length_a 8.10120(10)
_cell_length_b 30.4955(5)
_cell_length_c 40.8572(8)
_cell_measurement_reflns_used 18800
_cell_measurement_temperature 110(2)
_cell_measurement_theta_max 26.05
_cell_measurement_theta_min 1.43
_cell_volume 10051.3(3)
_computing_cell_refinement Denzo
_computing_data_collection 'Collect, Nonius B.V.'
_computing_data_reduction 'Denzo & Scalepack'
_computing_structure_refinement 'SHELXL-97 (Sheldrick, 1997)'
_computing_structure_solution SIR-97
_diffrn_ambient_temperature 110(2)
_diffrn_detector_area_resol_mean 12.8
_diffrn_measured_fraction_theta_full 0.989
_diffrn_measured_fraction_theta_max 0.989
_diffrn_measurement_device_type 'Nonius KappaCCD'
_diffrn_measurement_method '1 deg. \f and \w scans'
_diffrn_radiation_monochromator graphite
_diffrn_radiation_source 'fine-focus sealed tube'
_diffrn_radiation_type MoK\a
_diffrn_radiation_wavelength 0.71073
_diffrn_reflns_av_R_equivalents 0.0960
_diffrn_reflns_av_sigmaI/netI 0.1109
_diffrn_reflns_limit_h_max 10
_diffrn_reflns_limit_h_min 0
_diffrn_reflns_limit_k_max 37
_diffrn_reflns_limit_k_min 0
_diffrn_reflns_limit_l_max 50
_diffrn_reflns_limit_l_min -50
_diffrn_reflns_number 50826
_diffrn_reflns_theta_full 26.05
_diffrn_reflns_theta_max 26.05
_diffrn_reflns_theta_min 1.43
_diffrn_standards_number 0
_exptl_absorpt_coefficient_mu 0.725
_exptl_absorpt_correction_T_max 0.8990
_exptl_absorpt_correction_T_min 0.7602
_exptl_absorpt_correction_type multi-scan
_exptl_absorpt_process_details 'Blessing, 1995'
_exptl_crystal_colour brown
_exptl_crystal_density_diffrn 1.325
_exptl_crystal_density_method 'not measured'
_exptl_crystal_description plates
_exptl_crystal_F_000 4080
_exptl_crystal_size_max 0.40
_exptl_crystal_size_mid 0.20
_exptl_crystal_size_min 0.15
_platon_squeeze_details
;
;
_refine_diff_density_max 0.665
_refine_diff_density_min -0.791
_refine_diff_density_rms 0.115
_refine_ls_extinction_method none
_refine_ls_goodness_of_fit_ref 0.868
_refine_ls_hydrogen_treatment constr
_refine_ls_matrix_type fullcycle
_refine_ls_number_parameters 1047
_refine_ls_number_reflns 19606
_refine_ls_number_restraints 0
_refine_ls_restrained_S_all 0.868
_refine_ls_R_factor_all 0.1148
_refine_ls_R_factor_gt 0.0567
_refine_ls_shift/su_max 0.013
_refine_ls_shift/su_mean 0.002
_refine_ls_structure_factor_coef Fsqd
_refine_ls_weighting_details 'calc w=1/[\s^2^(Fo^2^)+(0.0746P)^2^+0.0000P] where P=(Fo^2^+2Fc^2^)/3'
_refine_ls_weighting_scheme calc
_refine_ls_wR_factor_gt 0.1293
_refine_ls_wR_factor_ref 0.1433
_reflns_number_gt 9805
_reflns_number_total 19606
_reflns_threshold_expression >2sigma(I)
_cod_data_source_file om200323c_si_002.cif
_cod_data_source_block lem22sq
_cod_original_sg_symbol_H-M 'P 21/n'
_cod_database_code 4064773

loop_
_symmetry_equiv_pos_as_xyz
'x, y, z'
'-x+1/2, y+1/2, -z+1/2'
'-x, -y, -z'
'x-1/2, -y-1/2, z-1/2'

loop_
_atom_site_label
_atom_site_type_symbol
_atom_site_fract_x
_atom_site_fract_y
_atom_site_fract_z
_atom_site_U_iso_or_equiv
_atom_site_adp_type
_atom_site_occupancy
_atom_site_symmetry_multiplicity
_atom_site_calc_flag
_atom_site_refinement_flags
Ru1 Ru 0.10050(5) 0.429486(14) 0.383675(11) 0.02652(12) Uani 1 1 d .
Cl2 Cl -0.09992(15) 0.44627(5) 0.41994(4) 0.0442(4) Uani 1 1 d .
Cl3 Cl -0.02074(14) 0.48326(4) 0.34686(4) 0.0345(3) Uani 1 1 d .
S4 S 0.21241(14) 0.37067(4) 0.41354(3) 0.0281(3) Uani 1 1 d .
C5 C 0.1074(7) 0.3566(2) 0.44986(14) 0.0383(15) Uani 1 1 d .
F6 F 0.1383(4) 0.38838(10) 0.47216(7) 0.0432(8) Uani 1 1 d .
F7 F -0.0545(4) 0.35085(11) 0.44435(8) 0.0482(9) Uani 1 1 d .
F8 F 0.1719(4) 0.31932(11) 0.46327(8) 0.0491(9) Uani 1 1 d .
C9 C 0.1337(6) 0.32582(17) 0.38799(13) 0.0270(13) Uani 1 1 d .
C10 C 0.1605(6) 0.28186(18) 0.39524(14) 0.0357(14) Uani 1 1 d .
H10 H 0.2265 0.2732 0.4146 0.043 Uiso 1 1 calc R
C11 C 0.0883(7) 0.25087(19) 0.37351(15) 0.0404(15) Uani 1 1 d .
H11 H 0.1010 0.2205 0.3783 0.049 Uiso 1 1 calc R
C12 C -0.0019(6) 0.26431(19) 0.34502(15) 0.0394(15) Uani 1 1 d .
H12 H -0.0525 0.2429 0.3305 0.047 Uiso 1 1 calc R
C13 C -0.0203(6) 0.30821(18) 0.33713(14) 0.0333(14) Uani 1 1 d .
H13 H -0.0786 0.3167 0.3169 0.040 Uiso 1 1 calc R
C14 C 0.0469(5) 0.34005(17) 0.35896(13) 0.0240(12) Uani 1 1 d .
C15 C 0.0299(6) 0.38719(18) 0.35391(13) 0.0326(14) Uani 1 1 d .
H15 H -0.0224 0.3968 0.3334 0.039 Uiso 1 1 calc R
C16 C 0.3256(6) 0.44267(16) 0.36737(12) 0.0240(12) Uani 1 1 d .
N17 N 0.4210(4) 0.42464(14) 0.34661(10) 0.0266(10) Uani 1 1 d .
C18 C 0.5800(6) 0.44796(17) 0.34491(14) 0.0326(14) Uani 1 1 d .
H18A H 0.5942 0.4575 0.3222 0.039 Uiso 1 1 calc R
H18B H 0.6751 0.4293 0.3530 0.039 Uiso 1 1 calc R
C19 C 0.5627(5) 0.48711(17) 0.36741(13) 0.0288(13) Uani 1 1 d .
H19A H 0.6543 0.4880 0.3852 0.035 Uiso 1 1 calc R
H19B H 0.5613 0.5150 0.3549 0.035 Uiso 1 1 calc R
N20 N 0.4025(4) 0.47939(14) 0.38078(10) 0.0280(11) Uani 1 1 d .
C21 C 0.3416(5) 0.50271(17) 0.40765(13) 0.0264(13) Uani 1 1 d .
C22 C 0.3660(5) 0.48590(17) 0.43916(13) 0.0258(13) Uani 1 1 d .
C23 C 0.2948(5) 0.50721(18) 0.46408(13) 0.0298(13) Uani 1 1 d .
H23 H 0.3074 0.4952 0.4856 0.036 Uiso 1 1 calc R
C24 C 0.2050(6) 0.54572(19) 0.45856(15) 0.0358(15) Uani 1 1 d .
C25 C 0.1939(6) 0.56318(18) 0.42747(14) 0.0322(14) Uani 1 1 d .
H25 H 0.1366 0.5901 0.4236 0.039 Uiso 1 1 calc R
C26 C 0.2622(6) 0.54330(17) 0.40169(13) 0.0290(13) Uani 1 1 d .
C27 C 0.2547(6) 0.56453(17) 0.36761(13) 0.0348(14) Uani 1 1 d .
H27A H 0.1781 0.5895 0.3667 0.052 Uiso 1 1 calc R
H27B H 0.2158 0.5429 0.3509 0.052 Uiso 1 1 calc R
H27C H 0.3655 0.5748 0.3634 0.052 Uiso 1 1 calc R
C28 C 0.1251(6) 0.5676(2) 0.48661(14) 0.0464(16) Uani 1 1 d .
H28A H 0.0424 0.5478 0.4946 0.070 Uiso 1 1 calc R
H28B H 0.0711 0.5949 0.4787 0.070 Uiso 1 1 calc R
H28C H 0.2104 0.5742 0.5045 0.070 Uiso 1 1 calc R
C29 C 0.4821(6) 0.44748(17) 0.44780(13) 0.0336(14) Uani 1 1 d .
H29A H 0.5962 0.4582 0.4516 0.050 Uiso 1 1 calc R
H29B H 0.4744 0.4264 0.4296 0.050 Uiso 1 1 calc R
H29C H 0.4503 0.4331 0.4677 0.050 Uiso 1 1 calc R
C30 C 0.3897(5) 0.38350(17) 0.33034(12) 0.0240(12) Uani 1 1 d .
C31 C 0.4576(6) 0.34488(17) 0.34344(13) 0.0274(13) Uani 1 1 d .
C32 C 0.4198(6) 0.30628(18) 0.32692(13) 0.0306(13) Uani 1 1 d .
H32 H 0.4642 0.2797 0.3361 0.037 Uiso 1 1 calc R
C33 C 0.3207(6) 0.30437(19) 0.29774(14) 0.0357(14) Uani 1 1 d .
C34 C 0.2616(6) 0.3439(2) 0.28450(15) 0.0401(15) Uani 1 1 d .
H34 H 0.1959 0.3434 0.2640 0.048 Uiso 1 1 calc R
C35 C 0.2930(6) 0.38375(19) 0.29951(14) 0.0348(14) Uani 1 1 d .
C36 C 0.2285(6) 0.42670(18) 0.28417(14) 0.0424(15) Uani 1 1 d .
H36A H 0.3222 0.4447 0.2787 0.064 Uiso 1 1 calc R
H36B H 0.1657 0.4425 0.2998 0.064 Uiso 1 1 calc R
H36C H 0.1562 0.4205 0.2642 0.064 Uiso 1 1 calc R
C37 C 0.2790(7) 0.2620(2) 0.27982(15) 0.0502(17) Uani 1 1 d .
H37A H 0.3373 0.2608 0.2599 0.075 Uiso 1 1 calc R
H37B H 0.1592 0.2605 0.2739 0.075 Uiso 1 1 calc R
H37C H 0.3134 0.2372 0.2941 0.075 Uiso 1 1 calc R
C38 C 0.5692(6) 0.34443(18) 0.37521(13) 0.0340(14) Uani 1 1 d .
H38A H 0.6853 0.3444 0.3703 0.051 Uiso 1 1 calc R
H38B H 0.5470 0.3181 0.3878 0.051 Uiso 1 1 calc R
H38C H 0.5476 0.3705 0.3881 0.051 Uiso 1 1 calc R
Ru1' Ru 0.54632(5) 0.147704(15) 0.463211(12) 0.03367(13) Uani 1 1 d .
Cl2' Cl 0.45604(15) 0.13457(5) 0.51604(4) 0.0391(4) Uani 1 1 d .
Cl3' Cl 0.31505(16) 0.19401(5) 0.45147(4) 0.0462(4) Uani 1 1 d .
S4' S 0.64041(16) 0.15261(5) 0.41176(4) 0.0388(4) Uani 1 1 d .
C5' C 0.5200(8) 0.1875(2) 0.38205(17) 0.0516(18) Uani 1 1 d .
F6' F 0.3631(4) 0.17496(12) 0.37524(9) 0.0644(11) Uani 1 1 d .
F7' F 0.5234(4) 0.22866(12) 0.39349(9) 0.0598(10) Uani 1 1 d .
F8' F 0.5896(5) 0.18791(13) 0.35330(9) 0.0754(12) Uani 1 1 d .
C9' C 0.5759(6) 0.1008(2) 0.39440(16) 0.0445(16) Uani 1 1 d .
C10' C 0.5944(8) 0.0874(2) 0.36235(16) 0.0586(19) Uani 1 1 d .
H10' H 0.6421 0.1059 0.3471 0.070 Uiso 1 1 calc R
C11' C 0.5387(10) 0.0448(3) 0.3538(2) 0.079(2) Uani 1 1 d .
H11' H 0.5528 0.0341 0.3324 0.095 Uiso 1 1 calc R
C12' C 0.4665(9) 0.0189(2) 0.3747(2) 0.068(2) Uani 1 1 d .
H12' H 0.4262 -0.0090 0.3674 0.082 Uiso 1 1 calc R
C13' C 0.4490(7) 0.0315(2) 0.40654(19) 0.059(2) Uani 1 1 d .
H13' H 0.4012 0.0121 0.4212 0.071 Uiso 1 1 calc R
C14' C 0.5038(6) 0.0742(2) 0.41723(16) 0.0414(16) Uani 1 1 d .
C15' C 0.4910(6) 0.09223(19) 0.45062(15) 0.0418(16) Uani 1 1 d .
H15' H 0.4509 0.0733 0.4666 0.050 Uiso 1 1 calc R
C16' C 0.7797(6) 0.13720(17) 0.48272(14) 0.0310(14) Uani 1 1 d .
N17' N 0.8880(5) 0.10386(14) 0.48303(11) 0.0348(12) Uani 1 1 d .
C18' C 1.0412(6) 0.11159(18) 0.50466(16) 0.0512(19) Uani 1 1 d .
H18C H 1.1409 0.1057 0.4930 0.061 Uiso 1 1 calc R
H18D H 1.0447 0.0931 0.5246 0.061 Uiso 1 1 calc R
C19' C 1.0283(6) 0.16006(17) 0.51315(15) 0.0382(15) Uani 1 1 d .
H19C H 1.0505 0.1651 0.5371 0.046 Uiso 1 1 calc R
H19D H 1.1056 0.1780 0.5013 0.046 Uiso 1 1 calc R
N20' N 0.8522(5) 0.16970(14) 0.50156(11) 0.0346(12) Uani 1 1 d .
C21' C 0.7800(5) 0.21254(17) 0.50160(14) 0.0297(13) Uani 1 1 d .
C22' C 0.7134(6) 0.22784(18) 0.52995(14) 0.0324(14) Uani 1 1 d .
C23' C 0.6357(6) 0.26867(18) 0.52805(15) 0.0367(14) Uani 1 1 d .
H23' H 0.5869 0.2794 0.5468 0.044 Uiso 1 1 calc R
C24' C 0.6269(6) 0.29408(18) 0.50014(15) 0.0354(14) Uani 1 1 d .
C25' C 0.7026(5) 0.27941(18) 0.47306(14) 0.0342(14) Uani 1 1 d .
H25' H 0.6986 0.2968 0.4537 0.041 Uiso 1 1 calc R
C26' C 0.7848(6) 0.23898(18) 0.47418(14) 0.0319(14) Uani 1 1 d .
C27' C 0.8867(6) 0.22864(18) 0.44609(14) 0.0425(16) Uani 1 1 d .
H27D H 0.8248 0.2370 0.4253 0.064 Uiso 1 1 calc R
H27E H 0.9105 0.1971 0.4459 0.064 Uiso 1 1 calc R
H27F H 0.9911 0.2451 0.4488 0.064 Uiso 1 1 calc R
C28' C 0.5421(7) 0.33928(18) 0.49959(15) 0.0445(16) Uani 1 1 d .
H28D H 0.4377 0.3371 0.5099 0.067 Uiso 1 1 calc R
H28E H 0.5193 0.3491 0.4768 0.067 Uiso 1 1 calc R
H28F H 0.6152 0.3604 0.5118 0.067 Uiso 1 1 calc R
C29' C 0.7292(6) 0.20161(19) 0.56173(14) 0.0439(16) Uani 1 1 d .
H29D H 0.8390 0.2066 0.5733 0.066 Uiso 1 1 calc R
H29E H 0.7153 0.1703 0.5567 0.066 Uiso 1 1 calc R
H29F H 0.6436 0.2110 0.5757 0.066 Uiso 1 1 calc R
C30' C 0.8610(6) 0.06210(19) 0.46658(16) 0.0410(16) Uani 1 1 d .
C31' C 0.7795(6) 0.02873(19) 0.48200(16) 0.0397(15) Uani 1 1 d .
C32' C 0.7529(7) -0.0111(2) 0.46455(18) 0.0509(18) Uani 1 1 d .
H32' H 0.6937 -0.0341 0.4740 0.061 Uiso 1 1 calc R
C33' C 0.8112(8) -0.0174(2) 0.43411(19) 0.0527(18) Uani 1 1 d .
C34' C 0.8991(7) 0.0163(2) 0.42000(16) 0.0535(18) Uani 1 1 d .
H34' H 0.9403 0.0119 0.3992 0.064 Uiso 1 1 calc R
C35' C 0.9266(6) 0.05665(19) 0.43642(17) 0.0443(17) Uani 1 1 d .
C36' C 1.0224(7) 0.0916(2) 0.42046(16) 0.0544(18) Uani 1 1 d .
H36D H 0.9502 0.1168 0.4151 0.082 Uiso 1 1 calc R
H36E H 1.0627 0.0800 0.4003 0.082 Uiso 1 1 calc R
H36F H 1.1169 0.1008 0.4356 0.082 Uiso 1 1 calc R
C37' C 0.7751(10) -0.0602(2) 0.4153(2) 0.089(3) Uani 1 1 d .
H37D H 0.7108 -0.0798 0.4283 0.133 Uiso 1 1 calc R
H37E H 0.8799 -0.0745 0.4113 0.133 Uiso 1 1 calc R
H37F H 0.7116 -0.0539 0.3943 0.133 Uiso 1 1 calc R
C38' C 0.7248(7) 0.03393(19) 0.51549(16) 0.0525(18) Uani 1 1 d .
H38D H 0.6361 0.0129 0.5186 0.079 Uiso 1 1 calc R
H38E H 0.6836 0.0638 0.5181 0.079 Uiso 1 1 calc R
H38F H 0.8187 0.0285 0.5319 0.079 Uiso 1 1 calc R
Ru1" Ru 0.13873(5) 0.261721(15) 0.664298(11) 0.03241(12) Uani 1 1 d .
Cl2" Cl -0.03263(15) 0.30282(5) 0.69717(4) 0.0437(4) Uani 1 1 d .
Cl3" Cl -0.04134(18) 0.20193(6) 0.66759(5) 0.0636(5) Uani 1 1 d .
S4" S 0.29747(15) 0.22758(4) 0.62788(3) 0.0313(3) Uani 1 1 d .
C5" C 0.2489(7) 0.17030(19) 0.61691(16) 0.0407(15) Uani 1 1 d .
F6" F 0.0947(4) 0.16359(10) 0.60338(8) 0.0492(9) Uani 1 1 d .
F7" F 0.2687(4) 0.14604(10) 0.64449(8) 0.0494(9) Uani 1 1 d .
F8" F 0.3532(4) 0.15565(10) 0.59672(8) 0.0520(9) Uani 1 1 d .
C9" C 0.2181(6) 0.25319(17) 0.59017(14) 0.0305(13) Uani 1 1 d .
C10" C 0.2597(6) 0.24274(18) 0.55939(15) 0.0357(14) Uani 1 1 d .
H10" H 0.3350 0.2195 0.5565 0.043 Uiso 1 1 calc R
C11" C 0.1913(6) 0.26634(18) 0.53246(14) 0.0375(14) Uani 1 1 d .
H11" H 0.2178 0.2592 0.5109 0.045 Uiso 1 1 calc R
C12" C 0.0831(6) 0.30061(18) 0.53752(14) 0.0363(14) Uani 1 1 d .
H12" H 0.0346 0.3167 0.5192 0.044 Uiso 1 1 calc R
C13" C 0.0456(6) 0.31143(17) 0.56852(14) 0.0307(13) Uani 1 1 d .
H13" H -0.0265 0.3354 0.5715 0.037 Uiso 1 1 calc R
C14" C 0.1116(6) 0.28789(18) 0.59530(15) 0.0343(14) Uani 1 1 d .
C15" C 0.0725(6) 0.29628(17) 0.62903(13) 0.0319(14) Uani 1 1 d .
H15" H 0.0081 0.3215 0.6328 0.038 Uiso 1 1 calc R
C16" C 0.3372(5) 0.29731(17) 0.68256(13) 0.0276(13) Uani 1 1 d .
N17" N 0.4179(5) 0.33240(14) 0.67235(10) 0.0294(11) Uani 1 1 d .
C18" C 0.5497(6) 0.34760(18) 0.69794(13) 0.0362(14) Uani 1 1 d .
H18E H 0.5174 0.3754 0.7082 0.043 Uiso 1 1 calc R
H18F H 0.6566 0.3519 0.6884 0.043 Uiso 1 1 calc R
C19" C 0.5605(6) 0.31078(19) 0.72242(14) 0.0389(15) Uani 1 1 d .
H19E H 0.6618 0.2930 0.7208 0.047 Uiso 1 1 calc R
H19F H 0.5596 0.3220 0.7452 0.047 Uiso 1 1 calc R
N20" N 0.4080(5) 0.28488(15) 0.71238(11) 0.0315(11) Uani 1 1 d .
C21" C 0.3658(6) 0.24394(19) 0.72662(13) 0.0344(14) Uani 1 1 d .
C22" C 0.2645(6) 0.2437(2) 0.75230(13) 0.0364(15) Uani 1 1 d .
C23" C 0.2159(6) 0.2032(2) 0.76355(14) 0.0452(17) Uani 1 1 d .
H23" H 0.1456 0.2026 0.7809 0.054 Uiso 1 1 calc R
C24" C 0.2635(6) 0.1640(2) 0.75098(16) 0.0447(16) Uani 1 1 d .
C25" C 0.3740(6) 0.1649(2) 0.72641(15) 0.0453(16) Uani 1 1 d .
H25" H 0.4114 0.1381 0.7177 0.054 Uiso 1 1 calc R
C26" C 0.4293(6) 0.20482(19) 0.71461(13) 0.0326(14) Uani 1 1 d .
C27" C 0.5649(6) 0.20489(19) 0.69146(13) 0.0396(15) Uani 1 1 d .
H27G H 0.5574 0.2318 0.6782 0.059 Uiso 1 1 calc R
H27H H 0.5519 0.1793 0.6769 0.059 Uiso 1 1 calc R
H27I H 0.6733 0.2036 0.7042 0.059 Uiso 1 1 calc R
C28" C 0.2009(7) 0.1205(2) 0.76245(17) 0.072(2) Uani 1 1 d .
H28G H 0.1721 0.1232 0.7851 0.107 Uiso 1 1 calc R
H28H H 0.2875 0.0982 0.7614 0.107 Uiso 1 1 calc R
H28I H 0.1024 0.1117 0.7482 0.107 Uiso 1 1 calc R
C29" C 0.2143(6) 0.2862(2) 0.76848(14) 0.0508(17) Uani 1 1 d .
H29G H 0.3138 0.3015 0.7780 0.076 Uiso 1 1 calc R
H29H H 0.1425 0.2794 0.7858 0.076 Uiso 1 1 calc R
H29I H 0.1544 0.3050 0.7519 0.076 Uiso 1 1 calc R
C30" C 0.3851(6) 0.35640(17) 0.64235(13) 0.0299(13) Uani 1 1 d .
C31" C 0.4760(6) 0.34571(17) 0.61627(13) 0.0310(13) Uani 1 1 d .
C32" C 0.4442(7) 0.37027(18) 0.58757(13) 0.0366(14) Uani 1 1 d .
H32" H 0.5041 0.3637 0.5692 0.044 Uiso 1 1 calc R
C33" C 0.3276(6) 0.40421(18) 0.58473(14) 0.0350(14) Uani 1 1 d .
C34" C 0.2413(6) 0.41356(18) 0.61152(14) 0.0350(14) Uani 1 1 d .
H34" H 0.1617 0.4365 0.6098 0.042 Uiso 1 1 calc R
C35" C 0.2679(6) 0.39005(17) 0.64144(13) 0.0314(14) Uani 1 1 d .
C36" C 0.1774(6) 0.40237(19) 0.67124(13) 0.0413(15) Uani 1 1 d .
H36G H 0.1138 0.3771 0.6780 0.062 Uiso 1 1 calc R
H36H H 0.1018 0.4269 0.6655 0.062 Uiso 1 1 calc R
H36I H 0.2583 0.4111 0.6894 0.062 Uiso 1 1 calc R
C37" C 0.2995(7) 0.43062(19) 0.55385(13) 0.0484(17) Uani 1 1 d .
H37G H 0.4052 0.4429 0.5483 0.073 Uiso 1 1 calc R
H37H H 0.2220 0.4545 0.5572 0.073 Uiso 1 1 calc R
H37I H 0.2531 0.4118 0.5359 0.073 Uiso 1 1 calc R
C38" C 0.6102(6) 0.31170(18) 0.61899(14) 0.0400(15) Uani 1 1 d .
H38G H 0.6778 0.3152 0.6400 0.060 Uiso 1 1 calc R
H38H H 0.6803 0.3153 0.6009 0.060 Uiso 1 1 calc R
H38I H 0.5602 0.2824 0.6179 0.060 Uiso 1 1 calc R

loop_
_atom_site_aniso_label
_atom_site_aniso_U_11
_atom_site_aniso_U_22
_atom_site_aniso_U_33
_atom_site_aniso_U_23
_atom_site_aniso_U_13
_atom_site_aniso_U_12
Ru1 0.0161(2) 0.0274(3) 0.0366(3) -0.0012(2) 0.00490(18) -0.00044(19)
Cl2 0.0259(7) 0.0603(10) 0.0486(10) 0.0017(8) 0.0143(6) 0.0142(7)
Cl3 0.0215(6) 0.0281(8) 0.0536(10) 0.0037(7) 0.0014(6) 0.0007(6)
S4 0.0201(6) 0.0321(8) 0.0328(8) -0.0009(7) 0.0060(6) -0.0015(6)
C5 0.045(4) 0.038(4) 0.034(4) 0.000(3) 0.013(3) 0.000(3)
F6 0.0502(19) 0.045(2) 0.035(2) -0.0052(17) 0.0098(15) -0.0028(17)
F7 0.0323(18) 0.058(2) 0.056(2) -0.0052(19) 0.0173(15) -0.0130(17)
F8 0.065(2) 0.042(2) 0.042(2) 0.0064(18) 0.0118(17) 0.0004(18)
C9 0.022(3) 0.025(3) 0.036(4) -0.008(3) 0.010(2) -0.009(2)
C10 0.033(3) 0.034(4) 0.043(4) 0.011(3) 0.013(3) 0.014(3)
C11 0.040(3) 0.030(4) 0.053(4) 0.003(3) 0.014(3) 0.002(3)
C12 0.040(3) 0.036(4) 0.045(4) -0.012(3) 0.016(3) -0.014(3)
C13 0.028(3) 0.032(4) 0.040(4) -0.005(3) 0.001(3) -0.004(3)
C14 0.015(2) 0.027(3) 0.032(3) -0.004(3) 0.008(2) 0.001(2)
C15 0.020(3) 0.043(4) 0.036(4) 0.003(3) 0.012(2) 0.001(3)
C16 0.021(3) 0.020(3) 0.030(3) 0.002(3) -0.007(2) -0.004(2)
N17 0.015(2) 0.033(3) 0.032(3) -0.010(2) 0.0061(19) -0.004(2)
C18 0.022(3) 0.028(3) 0.049(4) -0.004(3) 0.009(3) -0.008(2)
C19 0.018(3) 0.027(3) 0.041(4) -0.001(3) 0.004(2) -0.004(2)
N20 0.011(2) 0.033(3) 0.041(3) -0.001(2) 0.0085(19) -0.0044(19)
C21 0.013(2) 0.029(3) 0.038(4) -0.003(3) 0.008(2) 0.005(2)
C22 0.013(2) 0.029(3) 0.035(4) 0.003(3) 0.001(2) 0.000(2)
C23 0.019(3) 0.042(4) 0.029(3) -0.003(3) 0.000(2) -0.009(3)
C24 0.017(3) 0.040(4) 0.050(4) -0.011(3) 0.002(3) 0.000(3)
C25 0.024(3) 0.031(3) 0.041(4) -0.005(3) -0.002(3) 0.006(2)
C26 0.018(3) 0.028(3) 0.039(4) -0.004(3) -0.009(2) -0.006(2)
C27 0.031(3) 0.028(3) 0.044(4) 0.003(3) -0.006(3) -0.002(3)
C28 0.034(3) 0.062(4) 0.043(4) -0.015(3) 0.000(3) 0.009(3)
C29 0.021(3) 0.034(3) 0.046(4) -0.002(3) 0.000(2) 0.000(2)
C30 0.017(2) 0.029(3) 0.028(3) -0.008(3) 0.008(2) -0.004(2)
C31 0.021(3) 0.028(3) 0.035(3) -0.002(3) 0.011(2) 0.003(2)
C32 0.021(3) 0.033(3) 0.040(4) 0.002(3) 0.011(3) 0.003(3)
C33 0.028(3) 0.040(4) 0.041(4) -0.015(3) 0.013(3) 0.000(3)
C34 0.026(3) 0.048(4) 0.047(4) -0.015(3) 0.003(3) 0.003(3)
C35 0.025(3) 0.041(4) 0.039(4) -0.006(3) 0.008(3) -0.006(3)
C36 0.041(3) 0.043(4) 0.042(4) 0.002(3) 0.000(3) 0.003(3)
C37 0.039(3) 0.058(4) 0.053(4) -0.024(4) 0.003(3) -0.007(3)
C38 0.023(3) 0.043(4) 0.037(4) -0.007(3) 0.007(2) 0.003(3)
Ru1' 0.0193(2) 0.0294(3) 0.0525(3) 0.0036(2) 0.0041(2) 0.0019(2)
Cl2' 0.0222(7) 0.0436(9) 0.0519(10) 0.0080(8) 0.0049(6) 0.0003(6)
Cl3' 0.0252(7) 0.0465(10) 0.0680(11) 0.0149(8) 0.0091(7) 0.0115(7)
S4' 0.0289(7) 0.0366(9) 0.0512(10) 0.0023(8) 0.0050(7) 0.0044(7)
C5' 0.053(4) 0.044(4) 0.058(5) 0.007(4) 0.009(4) 0.015(4)
F6' 0.050(2) 0.072(3) 0.068(3) 0.003(2) -0.0129(19) 0.015(2)
F7' 0.065(2) 0.044(2) 0.071(3) 0.020(2) 0.0133(19) 0.0199(19)
F8' 0.094(3) 0.086(3) 0.049(3) 0.019(2) 0.021(2) 0.031(2)
C9' 0.034(3) 0.042(4) 0.057(5) 0.003(4) 0.000(3) 0.007(3)
C10' 0.067(5) 0.063(5) 0.047(5) -0.006(4) 0.009(3) 0.013(4)
C11' 0.097(6) 0.065(6) 0.074(6) -0.020(5) 0.001(5) 0.005(5)
C12' 0.089(6) 0.045(5) 0.069(6) -0.016(5) 0.004(5) -0.003(4)
C13' 0.042(4) 0.043(4) 0.089(6) -0.006(4) -0.014(4) -0.002(3)
C14' 0.023(3) 0.039(4) 0.061(5) -0.001(4) -0.001(3) 0.002(3)
C15' 0.023(3) 0.039(4) 0.062(5) 0.013(3) 0.000(3) 0.009(3)
C16' 0.021(3) 0.023(3) 0.050(4) 0.009(3) 0.010(3) 0.005(2)
N17' 0.022(2) 0.020(3) 0.062(3) -0.003(2) 0.001(2) -0.001(2)
C18' 0.023(3) 0.029(4) 0.096(5) -0.008(4) -0.021(3) 0.004(3)
C19' 0.023(3) 0.034(4) 0.056(4) 0.005(3) -0.002(3) 0.005(3)
N20' 0.021(2) 0.022(3) 0.061(3) 0.004(2) 0.005(2) 0.004(2)
C21' 0.014(2) 0.023(3) 0.052(4) 0.006(3) -0.001(2) -0.002(2)
C22' 0.018(3) 0.036(4) 0.045(4) 0.003(3) 0.008(2) 0.002(3)
C23' 0.028(3) 0.036(4) 0.048(4) -0.006(3) 0.012(3) -0.004(3)
C24' 0.020(3) 0.034(4) 0.052(4) 0.002(3) 0.005(3) -0.002(3)
C25' 0.018(3) 0.035(4) 0.050(4) 0.007(3) 0.004(3) -0.010(3)
C26' 0.021(3) 0.031(3) 0.045(4) -0.004(3) 0.008(2) -0.001(3)
C27' 0.036(3) 0.029(3) 0.064(4) -0.001(3) 0.011(3) -0.005(3)
C28' 0.038(3) 0.038(4) 0.056(4) -0.010(3) -0.002(3) 0.011(3)
C29' 0.036(3) 0.051(4) 0.047(4) -0.001(3) 0.015(3) -0.001(3)
C30' 0.027(3) 0.035(4) 0.059(5) 0.001(3) -0.008(3) 0.010(3)
C31' 0.028(3) 0.026(3) 0.064(5) 0.011(3) -0.003(3) 0.005(3)
C32' 0.037(3) 0.028(4) 0.085(6) 0.009(4) -0.012(4) 0.001(3)
C33' 0.051(4) 0.033(4) 0.072(5) -0.005(4) -0.006(4) 0.001(3)
C34' 0.041(4) 0.060(5) 0.059(5) -0.002(4) 0.003(3) 0.026(4)
C35' 0.027(3) 0.029(4) 0.078(5) -0.003(4) 0.003(3) 0.008(3)
C36' 0.039(3) 0.043(4) 0.083(5) -0.001(4) 0.012(3) 0.014(3)
C37' 0.110(6) 0.036(4) 0.117(7) -0.026(5) -0.011(5) 0.004(4)
C38' 0.045(4) 0.035(4) 0.076(5) 0.015(4) -0.005(3) -0.008(3)
Ru1" 0.0189(2) 0.0388(3) 0.0401(3) 0.0030(2) 0.00627(19) -0.0009(2)
Cl2" 0.0251(7) 0.0629(11) 0.0443(9) 0.0006(8) 0.0093(6) 0.0093(7)
Cl3" 0.0431(9) 0.0596(11) 0.0928(14) -0.0088(10) 0.0310(9) -0.0221(8)
S4" 0.0246(7) 0.0288(8) 0.0406(9) 0.0011(7) 0.0039(6) 0.0015(6)
C5" 0.039(4) 0.032(4) 0.051(4) 0.005(3) 0.000(3) -0.002(3)
F6" 0.0468(19) 0.037(2) 0.061(2) 0.0017(18) -0.0066(17) -0.0080(17)
F7" 0.051(2) 0.035(2) 0.062(2) 0.0105(19) 0.0028(17) -0.0024(17)
F8" 0.059(2) 0.039(2) 0.062(2) -0.0055(19) 0.0232(18) 0.0024(18)
C9" 0.020(3) 0.030(3) 0.042(4) 0.001(3) 0.005(2) -0.005(2)
C10" 0.026(3) 0.030(3) 0.053(4) -0.002(3) 0.010(3) -0.005(3)
C11" 0.038(3) 0.037(4) 0.038(4) 0.000(3) 0.013(3) -0.010(3)
C12" 0.034(3) 0.033(4) 0.041(4) 0.013(3) -0.002(3) -0.006(3)
C13" 0.023(3) 0.028(3) 0.041(4) 0.003(3) 0.002(3) 0.003(2)
C14" 0.019(3) 0.031(3) 0.053(4) 0.001(3) 0.002(3) -0.006(3)
C15" 0.021(3) 0.025(3) 0.051(4) 0.006(3) 0.007(3) 0.000(2)
C16" 0.011(2) 0.037(3) 0.034(4) -0.003(3) -0.001(2) 0.006(2)
N17" 0.019(2) 0.033(3) 0.036(3) 0.004(2) -0.001(2) -0.003(2)
C18" 0.027(3) 0.038(4) 0.043(4) 0.003(3) -0.002(3) -0.003(3)
C19" 0.016(3) 0.058(4) 0.042(4) 0.018(3) -0.002(2) 0.003(3)
N20" 0.020(2) 0.040(3) 0.035(3) 0.009(2) 0.003(2) 0.002(2)
C21" 0.024(3) 0.044(4) 0.034(4) 0.006(3) -0.002(2) -0.006(3)
C22" 0.020(3) 0.058(4) 0.031(4) 0.001(3) 0.001(2) 0.002(3)
C23" 0.020(3) 0.076(5) 0.040(4) 0.021(4) 0.008(3) -0.002(3)
C24" 0.019(3) 0.047(4) 0.068(5) 0.014(4) 0.005(3) 0.001(3)
C25" 0.030(3) 0.049(4) 0.056(4) 0.015(3) 0.002(3) 0.007(3)
C26" 0.020(3) 0.048(4) 0.029(3) 0.009(3) -0.001(2) 0.004(3)
C27" 0.029(3) 0.052(4) 0.039(4) -0.001(3) 0.007(3) 0.006(3)
C28" 0.052(4) 0.082(6) 0.084(6) 0.041(5) 0.020(4) -0.007(4)
C29" 0.033(3) 0.073(5) 0.048(4) 0.015(4) 0.010(3) 0.010(3)
C30" 0.028(3) 0.027(3) 0.034(4) -0.002(3) -0.002(2) -0.008(3)
C31" 0.024(3) 0.031(3) 0.038(4) -0.002(3) 0.002(2) -0.011(3)
C32" 0.045(3) 0.043(4) 0.023(3) 0.005(3) 0.008(3) -0.018(3)
C33" 0.038(3) 0.032(3) 0.035(4) 0.003(3) -0.002(3) -0.012(3)
C34" 0.025(3) 0.030(3) 0.047(4) -0.005(3) -0.011(3) -0.010(3)
C35" 0.031(3) 0.022(3) 0.039(4) 0.006(3) -0.008(3) -0.010(3)
C36" 0.032(3) 0.038(4) 0.053(4) -0.002(3) 0.000(3) 0.004(3)
C37" 0.059(4) 0.047(4) 0.037(4) 0.010(3) -0.012(3) -0.020(3)
C38" 0.031(3) 0.043(4) 0.046(4) -0.008(3) 0.007(3) -0.005(3)

loop_
_atom_type_symbol
_atom_type_description
_atom_type_scat_dispersion_real
_atom_type_scat_dispersion_imag
_atom_type_scat_source
C C 0.0033 0.0016 'International Tables Vol C Tables 4.2.6.8 and 6.1.1.4'
H H 0.0000 0.0000 'International Tables Vol C Tables 4.2.6.8 and 6.1.1.4'
Cl Cl 0.1484 0.1585 'International Tables Vol C Tables 4.2.6.8 and 6.1.1.4'
F F 0.0171 0.0103 'International Tables Vol C Tables 4.2.6.8 and 6.1.1.4'
N N 0.0061 0.0033 'International Tables Vol C Tables 4.2.6.8 and 6.1.1.4'
S S 0.1246 0.1234 'International Tables Vol C Tables 4.2.6.8 and 6.1.1.4'
Ru Ru -1.2594 0.8363 'International Tables Vol C Tables 4.2.6.8 and 6.1.1.4'

loop_
_geom_angle_atom_site_label_1
_geom_angle_atom_site_label_2
_geom_angle_atom_site_label_3
_geom_angle
C15 Ru1 C16 99.0(2)
C15 Ru1 S4 83.51(17)
C16 Ru1 S4 90.36(14)
C15 Ru1 Cl2 112.36(15)
C16 Ru1 Cl2 148.52(15)
S4 Ru1 Cl2 95.54(5)
C15 Ru1 Cl3 88.85(17)
C16 Ru1 Cl3 89.26(14)
S4 Ru1 Cl3 172.20(5)
Cl2 Ru1 Cl3 88.82(5)
C9 S4 C5 97.3(3)
C9 S4 Ru1 100.52(18)
C5 S4 Ru1 114.9(2)
F7 C5 F6 109.5(5)
F7 C5 F8 107.3(5)
F6 C5 F8 107.0(5)
F7 C5 S4 114.9(4)
F6 C5 S4 108.2(4)
F8 C5 S4 109.6(4)
C10 C9 C14 122.8(5)
C10 C9 S4 124.8(4)
C14 C9 S4 112.4(4)
C9 C10 C11 118.2(5)
C9 C10 H10 120.9
C11 C10 H10 120.9
C12 C11 C10 119.8(5)
C12 C11 H11 120.1
C10 C11 H11 120.1
C11 C12 C13 121.5(5)
C11 C12 H12 119.3
C13 C12 H12 119.3
C12 C13 C14 119.8(5)
C12 C13 H13 120.1
C14 C13 H13 120.1
C9 C14 C13 117.7(5)
C9 C14 C15 117.5(5)
C13 C14 C15 124.7(5)
C14 C15 Ru1 125.6(4)
C14 C15 H15 117.2
Ru1 C15 H15 117.2
N17 C16 N20 109.0(4)
N17 C16 Ru1 136.3(4)
N20 C16 Ru1 114.7(4)
C16 N17 C30 125.1(4)
C16 N17 C18 113.2(4)
C30 N17 C18 121.2(4)
N17 C18 C19 102.7(4)
N17 C18 H18A 111.2
C19 C18 H18A 111.2
N17 C18 H18B 111.2
C19 C18 H18B 111.2
H18A C18 H18B 109.1
N20 C19 C18 103.4(4)
N20 C19 H19A 111.1
C18 C19 H19A 111.1
N20 C19 H19B 111.1
C18 C19 H19B 111.1
H19A C19 H19B 109.0
C16 N20 C21 122.4(4)
C16 N20 C19 111.5(4)
C21 N20 C19 125.6(4)
C22 C21 C26 120.8(5)
C22 C21 N20 120.0(5)
C26 C21 N20 119.2(5)
C23 C22 C21 118.6(5)
C23 C22 C29 118.9(5)
C21 C22 C29 122.2(5)
C22 C23 C24 121.8(5)
C22 C23 H23 119.1
C24 C23 H23 119.1
C25 C24 C23 117.9(5)
C25 C24 C28 122.0(5)
C23 C24 C28 120.1(5)
C24 C25 C26 122.8(5)
C24 C25 H25 118.6
C26 C25 H25 118.6
C25 C26 C21 117.7(5)
C25 C26 C27 121.7(5)
C21 C26 C27 120.6(5)
C26 C27 H27A 109.5
C26 C27 H27B 109.5
H27A C27 H27B 109.5
C26 C27 H27C 109.5
H27A C27 H27C 109.5
H27B C27 H27C 109.5
C24 C28 H28A 109.5
C24 C28 H28B 109.5
H28A C28 H28B 109.5
C24 C28 H28C 109.5
H28A C28 H28C 109.5
H28B C28 H28C 109.5
C22 C29 H29A 109.5
C22 C29 H29B 109.5
H29A C29 H29B 109.5
C22 C29 H29C 109.5
H29A C29 H29C 109.5
H29B C29 H29C 109.5
C31 C30 C35 120.9(5)
C31 C30 N17 121.2(4)
C35 C30 N17 117.8(5)
C32 C31 C30 118.3(5)
C32 C31 C38 120.1(5)
C30 C31 C38 121.6(5)
C33 C32 C31 123.2(5)
C33 C32 H32 118.4
C31 C32 H32 118.4
C32 C33 C34 117.0(5)
C32 C33 C37 123.0(5)
C34 C33 C37 120.0(5)
C35 C34 C33 123.4(5)
C35 C34 H34 118.3
C33 C34 H34 118.3
C34 C35 C30 117.1(5)
C34 C35 C36 122.3(5)
C30 C35 C36 120.6(5)
C35 C36 H36A 109.5
C35 C36 H36B 109.5
H36A C36 H36B 109.5
C35 C36 H36C 109.5
H36A C36 H36C 109.5
H36B C36 H36C 109.5
C33 C37 H37A 109.5
C33 C37 H37B 109.5
H37A C37 H37B 109.5
C33 C37 H37C 109.5
H37A C37 H37C 109.5
H37B C37 H37C 109.5
C31 C38 H38A 109.5
C31 C38 H38B 109.5
H38A C38 H38B 109.5
C31 C38 H38C 109.5
H38A C38 H38C 109.5
H38B C38 H38C 109.5
C15' Ru1' C16' 99.4(2)
C15' Ru1' S4' 84.0(2)
C16' Ru1' S4' 89.68(16)
C15' Ru1' Cl3' 109.25(15)
C16' Ru1' Cl3' 151.25(16)
S4' Ru1' Cl3' 95.66(5)
C15' Ru1' Cl2' 90.7(2)
C16' Ru1' Cl2' 88.25(16)
S4' Ru1' Cl2' 173.90(5)
Cl3' Ru1' Cl2' 88.90(5)
C9' S4' C5' 97.6(3)
C9' S4' Ru1' 101.3(2)
C5' S4' Ru1' 116.3(2)
F6' C5' F7' 109.4(5)
F6' C5' F8' 106.7(5)
F7' C5' F8' 107.4(5)
F6' C5' S4' 114.3(5)
F7' C5' S4' 108.7(5)
F8' C5' S4' 110.1(4)
C10' C9' C14' 122.9(6)
C10' C9' S4' 125.4(5)
C14' C9' S4' 111.7(5)
C9' C10' C11' 116.4(7)
C9' C10' H10' 121.8
C11' C10' H10' 121.8
C12' C11' C10' 122.3(8)
C12' C11' H11' 118.8
C10' C11' H11' 118.8
C11' C12' C13' 121.8(7)
C11' C12' H12' 119.1
C13' C12' H12' 119.1
C12' C13' C14' 119.2(7)
C12' C13' H13' 120.4
C14' C13' H13' 120.4
C9' C14' C13' 117.3(6)
C9' C14' C15' 117.8(6)
C13' C14' C15' 124.8(6)
C14' C15' Ru1' 124.7(4)
C14' C15' H15' 117.6
Ru1' C15' H15' 117.6
N17' C16' N20' 107.5(4)
N17' C16' Ru1' 135.6(4)
N20' C16' Ru1' 116.9(3)
C16' N17' C30' 126.3(4)
C16' N17' C18' 113.4(4)
C30' N17' C18' 120.1(4)
N17' C18' C19' 102.7(4)
N17' C18' H18C 111.2
C19' C18' H18C 111.2
N17' C18' H18D 111.2
C19' C18' H18D 111.2
H18C C18' H18D 109.1
N20' C19' C18' 101.7(4)
N20' C19' H19C 111.4
C18' C19' H19C 111.4
N20' C19' H19D 111.4
C18' C19' H19D 111.4
H19C C19' H19D 109.3
C16' N20' C21' 120.8(4)
C16' N20' C19' 112.9(4)
C21' N20' C19' 124.0(4)
C26' C21' C22' 121.1(5)
C26' C21' N20' 119.3(5)
C22' C21' N20' 119.5(5)
C23' C22' C21' 117.2(5)
C23' C22' C29' 121.3(5)
C21' C22' C29' 121.5(5)
C24' C23' C22' 122.6(5)
C24' C23' H23' 118.7
C22' C23' H23' 118.7
C23' C24' C25' 119.1(5)
C23' C24' C28' 120.4(5)
C25' C24' C28' 120.4(5)
C24' C25' C26' 120.1(5)
C24' C25' H25' 120.0
C26' C25' H25' 120.0
C21' C26' C25' 119.4(5)
C21' C26' C27' 123.5(5)
C25' C26' C27' 116.8(5)
C26' C27' H27D 109.5
C26' C27' H27E 109.5
H27D C27' H27E 109.5
C26' C27' H27F 109.5
H27D C27' H27F 109.5
H27E C27' H27F 109.5
C24' C28' H28D 109.5
C24' C28' H28E 109.5
H28D C28' H28E 109.5
C24' C28' H28F 109.5
H28D C28' H28F 109.5
H28E C28' H28F 109.5
C22' C29' H29D 109.5
C22' C29' H29E 109.5
H29D C29' H29E 109.5
C22' C29' H29F 109.5
H29D C29' H29F 109.5
H29E C29' H29F 109.5
C31' C30' C35' 123.1(6)
C31' C30' N17' 119.4(6)
C35' C30' N17' 117.5(5)
C30' C31' C32' 117.1(6)
C30' C31' C38' 122.1(6)
C32' C31' C38' 120.8(6)
C33' C32' C31' 121.6(6)
C33' C32' H32' 119.2
C31' C32' H32' 119.2
C32' C33' C34' 119.7(6)
C32' C33' C37' 120.3(7)
C34' C33' C37' 120.0(7)
C33' C34' C35' 120.5(6)
C33' C34' H34' 119.7
C35' C34' H34' 119.7
C30' C35' C34' 117.9(6)
C30' C35' C36' 123.5(6)
C34' C35' C36' 118.6(6)
C35' C36' H36D 109.5
C35' C36' H36E 109.5
H36D C36' H36E 109.5
C35' C36' H36F 109.5
H36D C36' H36F 109.5
H36E C36' H36F 109.5
C33' C37' H37D 109.5
C33' C37' H37E 109.5
H37D C37' H37E 109.5
C33' C37' H37F 109.5
H37D C37' H37F 109.5
H37E C37' H37F 109.5
C31' C38' H38D 109.5
C31' C38' H38E 109.5
H38D C38' H38E 109.5
C31' C38' H38F 109.5
H38D C38' H38F 109.5
H38E C38' H38F 109.5
C15" Ru1" C16" 98.5(2)
C15" Ru1" S4" 83.81(17)
C16" Ru1" S4" 90.51(14)
C15" Ru1" Cl3" 110.76(16)
C16" Ru1" Cl3" 150.71(16)
S4" Ru1" Cl3" 94.16(5)
C15" Ru1" Cl2" 89.83(17)
C16" Ru1" Cl2" 89.67(14)
S4" Ru1" Cl2" 173.59(5)
Cl3" Ru1" Cl2" 88.79(6)
C9" S4" C5" 98.8(3)
C9" S4" Ru1" 100.41(18)
C5" S4" Ru1" 117.9(2)
F8" C5" F6" 108.6(5)
F8" C5" F7" 107.8(5)
F6" C5" F7" 107.3(5)
F8" C5" S4" 110.0(4)
F6" C5" S4" 114.7(4)
F7" C5" S4" 108.2(4)
C10" C9" C14" 121.5(5)
C10" C9" S4" 126.1(4)
C14" C9" S4" 112.3(4)
C9" C10" C11" 119.6(5)
C9" C10" H10" 120.2
C11" C10" H10" 120.2
C10" C11" C12" 118.9(5)
C10" C11" H11" 120.5
C12" C11" H11" 120.5
C13" C12" C11" 120.9(5)
C13" C12" H12" 119.5
C11" C12" H12" 119.5
C12" C13" C14" 120.5(5)
C12" C13" H13" 119.8
C14" C13" H13" 119.8
C13" C14" C9" 118.5(5)
C13" C14" C15" 123.7(5)
C9" C14" C15" 117.7(5)
C14" C15" Ru1" 124.7(4)
C14" C15" H15" 117.7
Ru1" C15" H15" 117.7
N17" C16" N20" 109.0(4)
N17" C16" Ru1" 135.0(4)
N20" C16" Ru1" 116.0(4)
C16" N17" C30" 128.1(4)
C16" N17" C18" 111.5(4)
C30" N17" C18" 120.3(4)
N17" C18" C19" 103.2(4)
N17" C18" H18E 111.1
C19" C18" H18E 111.1
N17" C18" H18F 111.1
C19" C18" H18F 111.1
H18E C18" H18F 109.1
N20" C19" C18" 102.5(4)
N20" C19" H19E 111.3
C18" C19" H19E 111.3
N20" C19" H19F 111.3
C18" C19" H19F 111.3
H19E C19" H19F 109.2
C16" N20" C21" 120.9(4)
C16" N20" C19" 111.8(4)
C21" N20" C19" 124.9(4)
C22" C21" C26" 121.3(5)
C22" C21" N20" 119.4(5)
C26" C21" N20" 119.3(5)
C23" C22" C21" 117.4(6)
C23" C22" C29" 121.2(5)
C21" C22" C29" 121.4(6)
C24" C23" C22" 123.6(5)
C24" C23" H23" 118.2
C22" C23" H23" 118.2
C23" C24" C25" 118.1(6)
C23" C24" C28" 122.4(6)
C25" C24" C28" 119.4(6)
C26" C25" C24" 120.5(6)
C26" C25" H25" 119.7
C24" C25" H25" 119.7
C25" C26" C21" 118.7(5)
C25" C26" C27" 119.4(5)
C21" C26" C27" 121.8(5)
C26" C27" H27G 109.5
C26" C27" H27H 109.5
H27G C27" H27H 109.5
C26" C27" H27I 109.5
H27G C27" H27I 109.5
H27H C27" H27I 109.5
C24" C28" H28G 109.5
C24" C28" H28H 109.5
H28G C28" H28H 109.5
C24" C28" H28I 109.5
H28G C28" H28I 109.5
H28H C28" H28I 109.5
C22" C29" H29G 109.5
C22" C29" H29H 109.5
H29G C29" H29H 109.5
C22" C29" H29I 109.5
H29G C29" H29I 109.5
H29H C29" H29I 109.5
C31" C30" C35" 124.0(5)
C31" C30" N17" 117.9(5)
C35" C30" N17" 118.1(5)
C30" C31" C32" 116.7(5)
C30" C31" C38" 122.5(5)
C32" C31" C38" 120.7(5)
C31" C32" C33" 122.5(5)
C31" C32" H32" 118.7
C33" C32" H32" 118.7
C34" C33" C32" 118.3(5)
C34" C33" C37" 120.5(5)
C32" C33" C37" 121.1(5)
C33" C34" C35" 122.1(5)
C33" C34" H34" 118.9
C35" C34" H34" 118.9
C30" C35" C34" 116.4(5)
C30" C35" C36" 122.4(5)
C34" C35" C36" 121.2(5)
C35" C36" H36G 109.5
C35" C36" H36H 109.5
H36G C36" H36H 109.5
C35" C36" H36I 109.5
H36G C36" H36I 109.5
H36H C36" H36I 109.5
C33" C37" H37G 109.5
C33" C37" H37H 109.5
H37G C37" H37H 109.5
C33" C37" H37I 109.5
H37G C37" H37I 109.5
H37H C37" H37I 109.5
C31" C38" H38G 109.5
C31" C38" H38H 109.5
H38G C38" H38H 109.5
C31" C38" H38I 109.5
H38G C38" H38I 109.5
H38H C38" H38I 109.5

loop_
_geom_bond_atom_site_label_1
_geom_bond_atom_site_label_2
_geom_bond_distance
Ru1 C15 1.828(5)
Ru1 C16 2.038(5)
Ru1 S4 2.3076(14)
Ru1 Cl2 2.3525(14)
Ru1 Cl3 2.3761(14)
S4 C9 1.801(5)
S4 C5 1.827(6)
C5 F7 1.322(6)
C5 F6 1.337(6)
C5 F8 1.348(6)
C9 C10 1.386(7)
C9 C14 1.391(7)
C10 C11 1.388(7)
C10 H10 0.9500
C11 C12 1.379(7)
C11 H11 0.9500
C12 C13 1.382(7)
C12 H12 0.9500
C13 C14 1.395(7)
C13 H13 0.9500
C14 C15 1.457(7)
C15 H15 0.9500
C16 N17 1.319(6)
C16 N20 1.371(6)
N17 C30 1.431(6)
N17 C18 1.479(6)
C18 C19 1.521(7)
C18 H18A 0.9900
C18 H18B 0.9900
C19 N20 1.472(6)
C19 H19A 0.9900
C19 H19B 0.9900
N20 C21 1.433(6)
C21 C22 1.383(7)
C21 C26 1.406(7)
C22 C23 1.379(7)
C22 C29 1.523(6)
C23 C24 1.389(7)
C23 H23 0.9500
C24 C25 1.373(7)
C24 C28 1.521(7)
C25 C26 1.375(7)
C25 H25 0.9500
C26 C27 1.531(7)
C27 H27A 0.9800
C27 H27B 0.9800
C27 H27C 0.9800
C28 H28A 0.9800
C28 H28B 0.9800
C28 H28C 0.9800
C29 H29A 0.9800
C29 H29B 0.9800
C29 H29C 0.9800
C30 C31 1.387(7)
C30 C35 1.421(7)
C31 C32 1.377(7)
C31 C38 1.512(7)
C32 C33 1.376(7)
C32 H32 0.9500
C33 C34 1.389(7)
C33 C37 1.508(7)
C34 C35 1.375(7)
C34 H34 0.9500
C35 C36 1.524(7)
C36 H36A 0.9800
C36 H36B 0.9800
C36 H36C 0.9800
C37 H37A 0.9800
C37 H37B 0.9800
C37 H37C 0.9800
C38 H38A 0.9800
C38 H38B 0.9800
C38 H38C 0.9800
Ru1' C15' 1.813(6)
Ru1' C16' 2.009(5)
Ru1' S4' 2.3055(16)
Ru1' Cl3' 2.3600(14)
Ru1' Cl2' 2.3756(15)
S4' C9' 1.790(6)
S4' C5' 1.828(6)
C5' F6' 1.332(7)
C5' F7' 1.338(7)
C5' F8' 1.349(7)
C9' C10' 1.393(8)
C9' C14' 1.402(8)
C10' C11' 1.409(9)
C10' H10' 0.9500
C11' C12' 1.337(10)
C11' H11' 0.9500
C12' C13' 1.376(9)
C12' H12' 0.9500
C13' C14' 1.432(8)
C13' H13' 0.9500
C14' C15' 1.483(8)
C15' H15' 0.9500
C16' N17' 1.342(6)
C16' N20' 1.355(6)
N17' C30' 1.447(7)
N17' C18' 1.475(6)
C18' C19' 1.524(7)
C18' H18C 0.9900
C18' H18D 0.9900
C19' N20' 1.491(6)
C19' H19C 0.9900
C19' H19D 0.9900
N20' C21' 1.432(6)
C21' C26' 1.384(7)
C21' C22' 1.402(7)
C22' C23' 1.394(7)
C22' C29' 1.520(7)
C23' C24' 1.375(7)
C23' H23' 0.9500
C24' C25' 1.387(7)
C24' C28' 1.539(7)
C25' C26' 1.400(7)
C25' H25' 0.9500
C26' C27' 1.507(7)
C27' H27D 0.9800
C27' H27E 0.9800
C27' H27F 0.9800
C28' H28D 0.9800
C28' H28E 0.9800
C28' H28F 0.9800
C29' H29D 0.9800
C29' H29E 0.9800
C29' H29F 0.9800
C30' C31' 1.395(8)
C30' C35' 1.396(8)
C31' C32' 1.415(8)
C31' C38' 1.485(8)
C32' C33' 1.384(9)
C32' H32' 0.9500
C33' C34' 1.404(9)
C33' C37' 1.528(8)
C34' C35' 1.410(8)
C34' H34' 0.9500
C35' C36' 1.502(8)
C36' H36D 0.9800
C36' H36E 0.9800
C36' H36F 0.9800
C37' H37D 0.9800
C37' H37E 0.9800
C37' H37F 0.9800
C38' H38D 0.9800
C38' H38E 0.9800
C38' H38F 0.9800
Ru1" C15" 1.826(5)
Ru1" C16" 2.025(5)
Ru1" S4" 2.3027(14)
Ru1" Cl3" 2.3467(16)
Ru1" Cl2" 2.3756(14)
S4" C9" 1.793(5)
S4" C5" 1.837(6)
C5" F8" 1.312(6)
C5" F6" 1.335(6)
C5" F7" 1.345(6)
C9" C10" 1.369(7)
C9" C14" 1.393(7)
C10" C11" 1.387(7)
C10" H10" 0.9500
C11" C12" 1.391(7)
C11" H11" 0.9500
C12" C13" 1.370(7)
C12" H12" 0.9500
C13" C14" 1.375(7)
C13" H13" 0.9500
C14" C15" 1.465(7)
C15" H15" 0.9500
C16" N17" 1.340(6)
C16" N20" 1.353(6)
N17" C30" 1.432(6)
N17" C18" 1.498(6)
C18" C19" 1.501(7)
C18" H18E 0.9900
C18" H18F 0.9900
C19" N20" 1.492(6)
C19" H19E 0.9900
C19" H19F 0.9900
N20" C21" 1.432(7)
C21" C22" 1.390(7)
C21" C26" 1.405(7)
C22" C23" 1.388(8)
C22" C29" 1.528(8)
C23" C24" 1.368(8)
C23" H23" 0.9500
C24" C25" 1.405(8)
C24" C28" 1.512(8)
C25" C26" 1.399(7)
C25" H25" 0.9500
C26" C27" 1.514(7)
C27" H27G 0.9800
C27" H27H 0.9800
C27" H27I 0.9800
C28" H28G 0.9800
C28" H28H 0.9800
C28" H28I 0.9800
C29" H29G 0.9800
C29" H29H 0.9800
C29" H29I 0.9800
C30" C31" 1.388(7)
C30" C35" 1.396(7)
C31" C32" 1.396(7)
C31" C38" 1.499(7)
C32" C33" 1.399(7)
C32" H32" 0.9500
C33" C34" 1.381(7)
C33" C37" 1.497(7)
C34" C35" 1.417(7)
C34" H34" 0.9500
C35" C36" 1.525(7)
C36" H36G 0.9800
C36" H36H 0.9800
C36" H36I 0.9800
C37" H37G 0.9800
C37" H37H 0.9800
C37" H37I 0.9800
C38" H38G 0.9800
C38" H38H 0.9800
C38" H38I 0.9800

loop_
_platon_squeeze_void_nr
_platon_squeeze_void_average_x
_platon_squeeze_void_average_y
_platon_squeeze_void_average_z
_platon_squeeze_void_volume
_platon_squeeze_void_count_electrons
_platon_squeeze_void_content
1 0.782 0.016 0.300 511 270 ' '
2 0.909 -0.016 0.699 511 262 ' '
3 0.615 0.484 0.801 511 269 ' '
4 0.300 0.516 0.199 511 262 ' '
